data_2008692
loop_
_publ_author_name
'Jan W. Bats'
'\"Ohlinger, Stefan H.'
'Mulzer, Johann'

_publ_section_title
;(+/-)-(3'a\a,4'\a,6'a\a)-3',3'a,4',6'a-Tetrahydro-5,5,<i>N</i>,<i>N</i>-tetramethylspiro[1,3-dioxane-2,2'(1'<i>H</i>)-pentalene]-4'-acetamide,
 a triclinic crystal structure with local monoclinic pseudosymmetry
;
_journal_issue 7
_journal_name_full 'Acta Crystallographica Section C'
_journal_page_first 1158
_journal_page_last 1160
_journal_paper_doi 10.1107/S0108270199003765
_journal_volume 55
_journal_year 1999
_chemical_formula_sum 'C17 H27 N O3'
_chemical_formula_weight 293.41
_chemical_name_systematic
;
(+-)-(3'a\a,4'\b,6'a\a)-1',3',3'a,6'a-Tetrahydro-5,5,N,N-
tetramethyl-spiro[1,3-dioxane-2,2'(1'H)-pentalene]-4'-
acetamide
;
_space_group_IT_number 2
_symmetry_cell_setting triclinic
_symmetry_space_group_name_Hall '-P 1'
_symmetry_space_group_name_H-M 'P -1'
_atom_type_scat_source International_Tables_for_Xray_Crystallography_(Vol._IV)
_cell_angle_alpha 104.889(12)
_cell_angle_beta 96.663(12)
_cell_angle_gamma 90.451(9)
_cell_formula_units_Z 4
_cell_length_a 9.4850(13)
_cell_length_b 11.769(2)
_cell_length_c 14.596(2)
_cell_measurement_reflns_used 213
_cell_measurement_temperature 135
_cell_measurement_theta_max 23
_cell_measurement_theta_min 3
_cell_volume 1562.8(4)
_computing_cell_refinement SMART
_computing_data_collection SMART_(Siemens,_1995)
_computing_data_reduction SAINT_(Siemens,_1995)
_computing_molecular_graphics XP_in_SHELXTL
_computing_publication_material CIF_in_MolEN
_computing_structure_refinement LSFM_in_MolEN_(Fair,_1990)
_computing_structure_solution Direct_methods_(SHELXTL,_Sheldrick,_1996)
_diffrn_measurement_device Siemens_SMART
_diffrn_measurement_method \w
_diffrn_radiation_type MoK\a
_diffrn_radiation_wavelength 0.71073
_diffrn_reflns_av_R_equivalents 0.051
_diffrn_reflns_limit_h_max 13
_diffrn_reflns_limit_h_min -11
_diffrn_reflns_limit_k_max 15
_diffrn_reflns_limit_k_min -15
_diffrn_reflns_limit_l_max 20
_diffrn_reflns_limit_l_min -18
_diffrn_reflns_number 24913
_diffrn_reflns_theta_max 29.85
_diffrn_standards_decay_% 0.00
_diffrn_standards_interval_time 540
_diffrn_standards_number 332
_exptl_absorpt_coefficient_mu 0.084
_exptl_absorpt_correction_T_max 0.981
_exptl_absorpt_correction_T_min 0.930
_exptl_absorpt_correction_type numerical:
_exptl_absorpt_process_details
;
a numerical absorption correction was made based on six indexed
crystal faces using program SHELXTL (Sheldrick, 1996).
;
_exptl_crystal_colour pale_yellow
_exptl_crystal_density_diffrn 1.247
_exptl_crystal_density_meas ?
_exptl_crystal_description block
_exptl_crystal_F_000 640
_exptl_crystal_size_max 1.02
_exptl_crystal_size_mid 0.52
_exptl_crystal_size_min 0.24
_refine_diff_density_max 0.4322
_refine_diff_density_min -0.200
_refine_ls_extinction_method none
_refine_ls_goodness_of_fit_obs 1.070
_refine_ls_hydrogen_treatment H_atoms_refined_isotropically
_refine_ls_number_parameters 595
_refine_ls_number_reflns 7473
_refine_ls_R_factor_obs 0.056
_refine_ls_shift/su_max 0.015
_refine_ls_structure_factor_coef F
_refine_ls_weighting_details 'w = 4Fo^2^/[\s^2^(Fo^2^) + 0.0009Fo^4^]'
_refine_ls_weighting_scheme calc
_refine_ls_wR_factor_obs 0.052
_reflns_number_observed 7473
_reflns_number_total 7688
_reflns_observed_criterion I>0.0\s(I)
_cod_data_source_file ka1316.cif
_cod_data_source_block s0203
_cod_depositor_comments
;
The following automatic conversions were performed:

'_exptl_crystal_density_meas' value 'not measured' was changed to '?'
- the value is perceived as not measured.

Automatic conversion script
Id: cif_fix_values 3008 2015-01-20 13:52:24Z robertas 

The following automatic conversions were performed:

'_refine_ls_weighting_scheme' value '4Fo^2^/[\s^2^(Fo^2^) +
0.0009Fo^4^]' was changed to 'calc'. New tag
'_refine_ls_weighting_details' was created. The value of the new tag
was set to 'w = 4Fo^2^/[\s^2^(Fo^2^) + 0.0009Fo^4^]'.

Automatic conversion script
Id: cif_fix_values 3143 2015-03-26 13:38:13Z robertas 
;
_cod_original_formula_sum C17H27NO3
_cod_database_code 2008692

loop_
_symmetry_equiv_pos_as_xyz
'x, y, z'
'-x, -y, -z'

loop_
_atom_site_aniso_label
_atom_site_aniso_U_11
_atom_site_aniso_U_22
_atom_site_aniso_U_33
_atom_site_aniso_U_12
_atom_site_aniso_U_13
_atom_site_aniso_U_23
O1 0.0292(5) 0.0194(4) 0.0311(4) 0.0001(4) 0.0038(4) 0.0030(3)
O2 0.0167(4) 0.0283(4) 0.0196(4) 0.0059(3) 0.0030(3) 0.0085(3)
O3 0.0143(4) 0.0223(4) 0.0155(3) 0.0012(3) 0.0010(3) 0.0047(3)
O4 0.0277(5) 0.0202(4) 0.0386(5) 0.0023(4) 0.0024(4) 0.0041(4)
O5 0.0146(4) 0.0216(3) 0.0143(3) -0.0007(3) 0.0017(3) 0.0042(3)
O6 0.0166(4) 0.0269(4) 0.0193(4) -0.0044(3) 0.0004(3) 0.0076(3)
N1 0.0225(5) 0.0207(4) 0.0308(5) 0.0000(4) 0.0033(4) 0.0068(4)
N2 0.0226(5) 0.0223(4) 0.0286(5) 0.0036(4) 0.0022(4) 0.0065(4)
C1 0.0173(5) 0.0197(5) 0.0142(5) -0.0012(4) 0.0002(4) 0.0040(4)
C2 0.0206(6) 0.0213(5) 0.0141(5) -0.0009(4) 0.0005(4) 0.0051(4)
C3 0.0222(6) 0.0256(5) 0.0165(5) -0.0014(5) -0.0013(5) 0.0028(4)
C4 0.0231(6) 0.0207(5) 0.0191(5) -0.0025(5) -0.0006(5) 0.0025(4)
C5 0.0240(6) 0.0169(5) 0.0159(5) -0.0022(4) 0.0012(4) 0.0046(4)
C6 0.0259(6) 0.0217(5) 0.0183(5) -0.0056(5) 0.0041(5) 0.0043(4)
C7 0.0145(5) 0.0190(5) 0.0169(5) 0.0010(4) 0.0003(4) 0.0047(4)
C8 0.0208(6) 0.0175(5) 0.0178(5) -0.0004(4) 0.0019(4) 0.0067(4)
C9 0.0234(6) 0.0184(5) 0.0160(5) -0.0020(5) 0.0029(5) 0.0033(4)
C10 0.0238(6) 0.0211(5) 0.0134(5) -0.0010(5) 0.0019(4) 0.0053(4)
C11 0.0233(6) 0.0356(6) 0.0343(6) -0.0063(5) -0.0006(6) 0.0090(5)
C12 0.0305(7) 0.0265(6) 0.0493(8) 0.0082(5) 0.0163(6) 0.0088(5)
C13 0.0182(6) 0.0269(5) 0.0224(5) 0.0031(5) 0.0063(5) 0.0068(4)
C14 0.0197(6) 0.0181(5) 0.0182(5) 0.0040(4) 0.0048(4) 0.0044(4)
C15 0.0199(5) 0.0226(5) 0.0141(5) 0.0060(4) 0.0026(4) 0.0052(4)
C16 0.0286(6) 0.0205(5) 0.0253(6) 0.0023(5) 0.0075(5) 0.0020(4)
C17 0.0337(7) 0.0257(5) 0.0225(5) 0.0072(5) 0.0115(5) 0.0076(4)
C18 0.0172(5) 0.0188(5) 0.0139(4) 0.0030(4) 0.0031(4) 0.0039(4)
C19 0.0221(6) 0.0203(5) 0.0147(5) 0.0022(4) 0.0008(4) 0.0050(4)
C20 0.0256(6) 0.0238(5) 0.0159(5) 0.0041(5) 0.0050(5) 0.0019(4)
C21 0.0238(6) 0.0202(5) 0.0194(5) 0.0049(5) 0.0041(5) 0.0030(4)
C22 0.0241(6) 0.0169(5) 0.0149(4) 0.0024(4) 0.0030(4) 0.0051(4)
C23 0.0248(6) 0.0208(5) 0.0176(5) 0.0051(5) 0.0002(5) 0.0047(4)
C24 0.0144(5) 0.0180(5) 0.0164(5) -0.0002(4) 0.0017(4) 0.0045(4)
C25 0.0207(6) 0.0173(4) 0.0165(5) 0.0020(4) 0.0012(4) 0.0061(4)
C26 0.0227(6) 0.0197(5) 0.0177(5) 0.0019(5) -0.0018(5) 0.0016(4)
C27 0.0225(6) 0.0212(5) 0.0149(5) 0.0021(5) -0.0015(4) 0.0051(4)
C28 0.0236(6) 0.0350(6) 0.0342(7) 0.0074(5) 0.0053(6) 0.0068(5)
C29 0.0273(7) 0.0273(6) 0.0425(7) -0.0041(5) -0.0045(6) 0.0106(5)
C30 0.0198(5) 0.0220(5) 0.0147(5) -0.0053(4) 0.0002(4) 0.0050(4)
C31 0.0181(5) 0.0168(5) 0.0177(5) -0.0023(4) -0.0017(4) 0.0044(4)
C32 0.0150(5) 0.0262(5) 0.0211(5) -0.0014(5) -0.0019(5) 0.0061(4)
C33 0.0269(6) 0.0192(5) 0.0241(6) -0.0018(5) -0.0036(5) 0.0028(4)
C34 0.0292(7) 0.0242(5) 0.0222(5) -0.0045(5) -0.0055(5) 0.0076(4)

loop_
_atom_site_label
_atom_site_fract_x
_atom_site_fract_y
_atom_site_fract_z
_atom_site_U_iso_or_equiv
_atom_site_thermal_displace_type
_atom_site_calc_flag
O1 0.62200(10) 0.63154(7) 0.14576(6) 0.0260(4) Uani ?
O2 0.15605(9) 0.65547(7) 0.40230(6) 0.0210(4) Uani ?
O3 0.39072(9) 0.60651(7) 0.43646(5) 0.0171(4) Uani ?
O4 -0.24410(10) 0.13153(7) 0.13519(7) 0.0279(4) Uani ?
O5 0.08589(9) 0.10808(7) 0.43641(5) 0.0165(3) Uani ?
O6 0.31129(9) 0.15653(7) 0.40450(6) 0.0205(4) Uani ?
N1 0.78980(10) 0.49606(9) 0.11917(8) 0.0243(5) Uani ?
N2 -0.41800(10) -0.00753(9) 0.11564(8) 0.0243(5) Uani ?
C1 0.39690(10) 0.50230(10) 0.23706(8) 0.0169(5) Uani ?
C2 0.39590(10) 0.47390(10) 0.12760(8) 0.0184(5) Uani ?
C3 0.27870(10) 0.38000(10) 0.09175(8) 0.0211(5) Uani ?
C4 0.23760(10) 0.33770(10) 0.16082(8) 0.0209(5) Uani ?
C5 0.31730(10) 0.39640(10) 0.25763(8) 0.0186(5) Uani ?
C6 0.22350(10) 0.44940(10) 0.33695(8) 0.0218(5) Uani ?
C7 0.26620(10) 0.58210(10) 0.36878(8) 0.0167(5) Uani ?
C8 0.30990(10) 0.60740(10) 0.27905(8) 0.0186(5) Uani ?
C9 0.53790(10) 0.42940(10) 0.09585(8) 0.0191(5) Uani ?
C10 0.65330(10) 0.52770(10) 0.12282(8) 0.0189(5) Uani ?
C11 0.9038(2) 0.58620(10) 0.14910(10) 0.0305(6) Uani ?
C12 0.8334(2) 0.37560(10) 0.08590(10) 0.0342(7) Uani ?
C13 0.12100(10) 0.64180(10) 0.49228(8) 0.0222(5) Uani ?
C14 0.24860(10) 0.67020(10) 0.56924(8) 0.0187(5) Uani ?
C15 0.36910(10) 0.59510(10) 0.52928(8) 0.0185(5) Uani ?
C16 0.29000(10) 0.80130(10) 0.59231(9) 0.0246(6) Uani ?
C17 0.2122(2) 0.63780(10) 0.65882(9) 0.0269(6) Uani ?
C18 0.01120(10) 0.00530(10) 0.23491(8) 0.0165(5) Uani ?
C19 -0.02140(10) -0.02110(10) 0.12498(8) 0.0187(5) Uani ?
C20 0.08490(10) -0.11290(10) 0.09099(8) 0.0213(5) Uani ?
C21 0.14460(10) -0.15670(10) 0.16048(8) 0.0211(5) Uani ?
C22 0.09490(10) -0.10100(10) 0.25580(8) 0.0182(5) Uani ?
C23 0.21480(10) -0.04910(10) 0.33770(8) 0.0208(5) Uani ?
C24 0.18730(10) 0.08339(9) 0.36955(8) 0.0162(5) Uani ?
C25 0.11480(10) 0.11020(10) 0.27951(8) 0.0181(5) Uani ?
C26 -0.17430(10) -0.06780(10) 0.08901(8) 0.0199(5) Uani ?
C27 -0.28150(10) 0.02720(10) 0.11545(8) 0.0192(5) Uani ?
C28 -0.5210(2) 0.08010(10) 0.14860(10) 0.0305(6) Uani ?
C29 -0.4732(2) -0.12890(10) 0.08760(10) 0.0316(7) Uani ?
C30 0.13890(10) 0.09550(10) 0.52921(8) 0.0186(5) Uani ?
C31 0.27480(10) 0.17030(10) 0.57039(8) 0.0175(5) Uani ?
C32 0.37620(10) 0.14190(10) 0.49474(8) 0.0203(5) Uani ?
C33 0.24470(10) 0.30150(10) 0.59398(9) 0.0232(6) Uani ?
C34 0.3407(2) 0.13680(10) 0.66000(9) 0.0250(6) Uani ?
H1 0.4930(10) 0.5120(10) 0.2688(9) 0.022(4) Uiso ?
H2 0.374(2) 0.5430(10) 0.1050(9) 0.025(4) Uiso ?
H3 0.240(2) 0.3520(10) 0.0231(9) 0.030(4) Uiso ?
H4 0.162(2) 0.2740(10) 0.1520(9) 0.027(4) Uiso ?
H5 0.3840(10) 0.3390(10) 0.2779(8) 0.017(3) Uiso ?
H6A 0.123(2) 0.4450(10) 0.3136(9) 0.030(4) Uiso ?
H6B 0.240(2) 0.4100(10) 0.3879(9) 0.023(4) Uiso ?
H8A 0.222(2) 0.6100(10) 0.2328(9) 0.029(4) Uiso ?
H8B 0.360(2) 0.6850(10) 0.2946(9) 0.025(4) Uiso ?
H9A 0.525(2) 0.3950(10) 0.0259(9) 0.023(4) Uiso ?
H9B 0.565(2) 0.3610(10) 0.1247(9) 0.024(4) Uiso ?
H11C 0.964(2) 0.5720(10) 0.2050(10) 0.058(5) Uiso ?
H11A 0.961(2) 0.586(2) 0.0990(10) 0.076(7) Uiso ?
H11B 0.865(2) 0.669(2) 0.1660(10) 0.078(7) Uiso ?
H12B 0.871(3) 0.341(2) 0.1350(10) 0.098(8) Uiso ?
H12C 0.758(2) 0.319(2) 0.0540(10) 0.083(7) Uiso ?
H12A 0.910(2) 0.368(2) 0.0470(10) 0.077(7) Uiso ?
H13A 0.043(2) 0.6960(10) 0.5089(9) 0.024(4) Uiso ?
H13B 0.082(2) 0.5630(10) 0.4843(9) 0.031(4) Uiso ?
H15A 0.458(2) 0.6210(10) 0.5696(9) 0.025(4) Uiso ?
H15B 0.3520(10) 0.5120(10) 0.5275(9) 0.022(4) Uiso ?
H16B 0.213(2) 0.8510(10) 0.6220(10) 0.050(5) Uiso ?
H16A 0.376(2) 0.8200(10) 0.6390(10) 0.040(4) Uiso ?
H16C 0.308(2) 0.8270(10) 0.5310(10) 0.039(4) Uiso ?
H17C 0.132(2) 0.6890(10) 0.6870(10) 0.038(4) Uiso ?
H17B 0.181(2) 0.5540(10) 0.6430(10) 0.041(5) Uiso ?
H17A 0.298(2) 0.6510(10) 0.7040(10) 0.053(5) Uiso ?
H18 -0.0770(10) 0.0190(10) 0.2641(8) 0.018(3) Uiso ?
H19 -0.006(2) 0.0510(10) 0.1039(9) 0.024(4) Uiso ?
H20 0.104(2) -0.1360(10) 0.0238(9) 0.032(4) Uiso ?
H21 0.214(2) -0.2160(10) 0.1529(9) 0.025(4) Uiso ?
H22 0.0340(10) -0.1590(10) 0.2755(8) 0.015(3) Uiso ?
H23B 0.217(2) -0.0880(10) 0.3903(9) 0.025(4) Uiso ?
H23A 0.309(2) -0.0540(10) 0.3120(10) 0.035(4) Uiso ?
H25B 0.0710(10) 0.1880(10) 0.2931(9) 0.023(4) Uiso ?
H25A 0.1890(10) 0.1110(10) 0.2379(9) 0.021(3) Uiso ?
H26B -0.192(2) -0.1350(10) 0.1153(9) 0.027(4) Uiso ?
H26A -0.188(2) -0.0980(10) 0.0180(10) 0.029(4) Uiso ?
H28C -0.606(2) 0.068(2) 0.1000(10) 0.077(7) Uiso ?
H28B -0.481(2) 0.157(2) 0.1580(10) 0.072(6) Uiso ?
H28A -0.549(2) 0.0670(10) 0.2070(10) 0.052(5) Uiso ?
H29C -0.564(2) -0.1320(10) 0.0460(10) 0.047(5) Uiso ?
H29B -0.488(2) -0.156(2) 0.1440(10) 0.072(6) Uiso ?
H29A -0.407(2) -0.178(2) 0.0500(10) 0.076(6) Uiso ?
H30B 0.1560(10) 0.0110(10) 0.5253(9) 0.020(3) Uiso ?
H30A 0.061(2) 0.1190(10) 0.5660(9) 0.024(4) Uiso ?
H32A 0.463(2) 0.1960(10) 0.5164(9) 0.028(4) Uiso ?
H32B 0.407(2) 0.0590(10) 0.4871(9) 0.030(4) Uiso ?
H33A 0.204(2) 0.3240(10) 0.5338(9) 0.031(4) Uiso ?
H33C 0.332(2) 0.3470(10) 0.6200(10) 0.037(4) Uiso ?
H33B 0.175(2) 0.3200(10) 0.6410(10) 0.049(5) Uiso ?
H34B 0.364(2) 0.0520(10) 0.6450(9) 0.029(4) Uiso ?
H34C 0.429(2) 0.1860(10) 0.6880(10) 0.038(4) Uiso ?
H34A 0.270(2) 0.1510(10) 0.7070(10) 0.053(5) Uiso ?

loop_
_geom_angle_atom_site_label_1
_geom_angle_atom_site_label_2
_geom_angle_atom_site_label_3
_geom_angle
C7 O2 C13 111.94(9)
C7 O3 C15 114.02(9)
C24 O5 C30 113.69(9)
C24 O6 C32 111.91(9)
C10 N1 C11 119.50(10)
C10 N1 C12 124.50(10)
C11 N1 C12 116.00(10)
C27 N2 C28 119.60(10)
C27 N2 C29 125.40(10)
C28 N2 C29 115.00(10)
C2 C1 C5 106.44(8)
C2 C1 C8 114.50(10)
C5 C1 C8 103.40(10)
C1 C2 C3 102.60(10)
C1 C2 C9 112.40(10)
C3 C2 C9 111.60(9)
C2 C3 C4 112.70(10)
C3 C4 C5 112.50(10)
C1 C5 C4 102.20(10)
C1 C5 C6 106.61(9)
C4 C5 C6 115.50(10)
C5 C6 C7 104.90(10)
O2 C7 O3 110.69(8)
O2 C7 C6 114.30(10)
O2 C7 C8 110.40(10)
O3 C7 C6 112.10(10)
O3 C7 C8 105.30(10)
C6 C7 C8 103.50(8)
C1 C8 C7 104.10(10)
C2 C9 C10 111.77(9)
O1 C10 N1 121.70(10)
O1 C10 C9 120.70(10)
N1 C10 C9 117.60(10)
O2 C13 C14 111.80(10)
C13 C14 C15 106.88(9)
C13 C14 C16 109.60(10)
C13 C14 C17 109.80(10)
C15 C14 C16 110.80(10)
C15 C14 C17 109.40(10)
C16 C14 C17 110.29(9)
O3 C15 C14 111.80(10)
C19 C18 C22 106.33(8)
C19 C18 C25 114.00(10)
C22 C18 C25 103.22(9)
C18 C19 C20 102.40(10)
C18 C19 C26 112.40(10)
C20 C19 C26 111.67(9)
C19 C20 C21 112.40(10)
C20 C21 C22 112.90(10)
C18 C22 C21 102.10(10)
C18 C22 C23 106.75(8)
C21 C22 C23 115.00(10)
C22 C23 C24 105.10(10)
O5 C24 O6 110.56(8)
O5 C24 C23 112.00(10)
O5 C24 C25 105.38(9)
O6 C24 C23 114.50(10)
O6 C24 C25 110.00(10)
C23 C24 C25 103.73(8)
C18 C25 C24 104.30(10)
C19 C26 C27 112.04(9)
O4 C27 N2 121.70(10)
O4 C27 C26 120.30(10)
N2 C27 C26 117.90(10)
O5 C30 C31 111.70(10)
C30 C31 C32 106.98(8)
C30 C31 C33 111.00(10)
C30 C31 C34 109.30(10)
C32 C31 C33 109.80(10)
C32 C31 C34 109.40(10)
C33 C31 C34 110.28(9)
O6 C32 C31 111.60(10)

loop_
_geom_bond_atom_site_label_1
_geom_bond_atom_site_label_2
_geom_bond_distance
_geom_bond_publ_flag
O1 C10 1.2300(10) ?
O2 C7 1.4120(10) ?
O2 C13 1.439(2) ?
O3 C7 1.4250(10) ?
O3 C15 1.4330(10) ?
O4 C27 1.2260(10) ?
O5 C24 1.4280(10) ?
O5 C30 1.4340(10) ?
O6 C24 1.4150(10) ?
O6 C32 1.4400(10) ?
N1 C10 1.353(2) ?
N1 C11 1.456(2) ?
N1 C12 1.455(2) ?
N2 C27 1.355(2) ?
N2 C28 1.456(2) ?
N2 C29 1.457(2) ?
C1 C2 1.545(2) ?
C1 C5 1.563(2) ?
C1 C8 1.527(2) ?
C2 C3 1.510(2) ?
C2 C9 1.528(2) ?
C3 C4 1.327(2) ?
C4 C5 1.513(2) ?
C5 C6 1.548(2) ?
C6 C7 1.546(2) ?
C7 C8 1.517(2) ?
C9 C10 1.529(2) ?
C13 C14 1.524(2) ?
C14 C15 1.528(2) ?
C14 C16 1.530(2) ?
C14 C17 1.528(2) ?
C18 C19 1.547(2) ?
C18 C22 1.563(2) ?
C18 C25 1.527(2) ?
C19 C20 1.512(2) ?
C19 C26 1.530(2) ?
C20 C21 1.326(2) ?
C21 C22 1.509(2) ?
C22 C23 1.547(2) ?
C23 C24 1.542(2) ?
C24 C25 1.519(2) ?
C26 C27 1.523(2) ?
C30 C31 1.526(2) ?
C31 C32 1.522(2) ?
C31 C33 1.530(2) ?
C31 C34 1.528(2) ?

loop_
_geom_torsion_atom_site_label_1
_geom_torsion_atom_site_label_2
_geom_torsion_atom_site_label_3
_geom_torsion_atom_site_label_4
_geom_torsion
C13 O2 C7 O3 -58.30(10)
C13 O2 C7 C6 69.30(10)
C13 O2 C7 C8 -174.50(10)
C7 O2 C13 C14 59.00(10)
C15 O3 C7 O2 56.90(10)
C15 O3 C7 C6 -72.00(10)
C15 O3 C7 C8 176.20(10)
C7 O3 C15 C14 -54.60(10)
C30 O5 C24 O6 -57.10(10)
C30 O5 C24 C23 71.90(10)
C30 O5 C24 C25 -176.00(10)
C24 O5 C30 C31 55.00(10)
C32 O6 C24 O5 58.60(10)
C32 O6 C24 C23 -69.10(10)
C32 O6 C24 C25 174.50(10)
C24 O6 C32 C31 -59.10(10)
C11 N1 C10 O1 4.2(2)
C11 N1 C10 C9 -176.70(10)
C12 N1 C10 O1 -175.20(10)
C12 N1 C10 C9 3.9(2)
C28 N2 C27 O4 -5.8(2)
C28 N2 C27 C26 174.60(10)
C29 N2 C27 O4 176.10(10)
C29 N2 C27 C26 -3.5(2)
C5 C1 C2 C3 18.20(10)
C5 C1 C2 C9 -101.80(10)
C8 C1 C2 C3 -95.30(10)
C8 C1 C2 C9 144.70(10)
C2 C1 C5 C4 -17.70(10)
C2 C1 C5 C6 -139.30(10)
C8 C1 C5 C4 103.30(10)
C8 C1 C5 C6 -18.30(10)
C2 C1 C8 C7 152.80(10)
C5 C1 C8 C7 37.40(10)
C1 C2 C3 C4 -12.40(10)
C9 C2 C3 C4 108.10(10)
C1 C2 C9 C10 -71.40(10)
C3 C2 C9 C10 173.90(10)
C2 C3 C4 C5 1.1(2)
C3 C4 C5 C1 10.60(10)
C3 C4 C5 C6 125.90(10)
C1 C5 C6 C7 -7.10(10)
C4 C5 C6 C7 -119.80(10)
C5 C6 C7 O2 150.20(10)
C5 C6 C7 O3 -82.90(10)
C5 C6 C7 C8 30.10(10)
O2 C7 C8 C1 -165.10(10)
O3 C7 C8 C1 75.40(10)
C6 C7 C8 C1 -42.40(10)
C2 C9 C10 O1 -15.80(10)
C2 C9 C10 N1 165.00(10)
O2 C13 C14 C15 -53.40(10)
O2 C13 C14 C16 66.80(10)
O2 C13 C14 C17 -172.00(10)
C13 C14 C15 O3 50.90(10)
C16 C14 C15 O3 -68.50(10)
C17 C14 C15 O3 169.60(10)
C22 C18 C19 C20 -19.00(10)
C22 C18 C19 C26 101.00(10)
C25 C18 C19 C20 94.10(10)
C25 C18 C19 C26 -146.00(10)
C19 C18 C22 C21 17.90(10)
C19 C18 C22 C23 139.00(10)
C25 C18 C22 C21 -102.30(10)
C25 C18 C22 C23 18.80(10)
C19 C18 C25 C24 -152.00(10)
C22 C18 C25 C24 -37.10(10)
C18 C19 C20 C21 13.40(10)
C26 C19 C20 C21 -107.00(10)
C18 C19 C26 C27 70.60(10)
C20 C19 C26 C27 -174.90(10)
C19 C20 C21 C22 -2.0(2)
C20 C21 C22 C18 -10.30(10)
C20 C21 C22 C23 -125.50(10)
C18 C22 C23 C24 6.10(10)
C21 C22 C23 C24 118.60(10)
C22 C23 C24 O5 84.10(10)
C22 C23 C24 O6 -148.90(10)
C22 C23 C24 C25 -29.00(10)
O5 C24 C25 C18 -76.30(10)
O6 C24 C25 C18 164.50(10)
C23 C24 C25 C18 41.60(10)
C19 C26 C27 O4 20.80(10)
C19 C26 C27 N2 -159.60(10)
O5 C30 C31 C32 -51.50(10)
O5 C30 C31 C33 68.30(10)
O5 C30 C31 C34 -169.80(10)
C30 C31 C32 O6 53.70(10)
C33 C31 C32 O6 -66.80(10)
C34 C31 C32 O6 172.00(10)
